data_7208001
loop_
_publ_author_name
'Butterhof, Christian'
'Milius, Wolfgang'
'Breu, Josef'

_publ_section_title
;
 Co-crystallisation of benzoic acid with sodium benzoate: the significance
 of stoichiometry
;
_journal_issue 11
_journal_name_full CrystEngComm
_journal_page_first 3945
_journal_paper_doi 10.1039/c2ce25185j
_journal_volume 14
_journal_year 2012
_chemical_formula_sum 'C21 H17 Na O6'
_chemical_formula_weight 388.34
_chemical_name_systematic
;
?
;
_space_group_IT_number 14
_symmetry_cell_setting monoclinic
_symmetry_space_group_name_Hall '-P 2ybc'
_symmetry_space_group_name_H-M 'P 1 21/c 1'
_atom_sites_solution_hydrogens geom
_atom_sites_solution_primary direct
_atom_sites_solution_secondary difmap
_audit_creation_method SHELXL-97
_cell_angle_alpha 90.00
_cell_angle_beta 97.30(3)
_cell_angle_gamma 90.00
_cell_formula_units_Z 4
_cell_length_a 5.8941(12)
_cell_length_b 14.565(3)
_cell_length_c 22.299(5)
_cell_measurement_temperature 293(2)
_cell_volume 1898.8(7)
_computing_cell_refinement 'STOE CELL'
_computing_data_collection 'STOE IPDS I'
_computing_data_reduction 'STOE X-RED'
_computing_molecular_graphics 'Diamnond Version 3.0e'
_computing_publication_material 'Bruker SHELXTL'
_computing_structure_refinement 'SHELXL-97 (Sheldrick, 1997)'
_computing_structure_solution 'SHELXS-97 (Sheldrick, 1990)'
_diffrn_ambient_temperature 293(2)
_diffrn_measured_fraction_theta_full 0.939
_diffrn_measured_fraction_theta_max 0.939
_diffrn_measurement_device_type 'STOE IPDS I'
_diffrn_measurement_method 'phi scans'
_diffrn_radiation_monochromator graphite
_diffrn_radiation_source 'fine-focus sealed tube'
_diffrn_radiation_type MoK\a
_diffrn_radiation_wavelength 0.71073
_diffrn_reflns_av_R_equivalents 0.0665
_diffrn_reflns_av_sigmaI/netI 0.0655
_diffrn_reflns_limit_h_max 6
_diffrn_reflns_limit_h_min -6
_diffrn_reflns_limit_k_max 17
_diffrn_reflns_limit_k_min -17
_diffrn_reflns_limit_l_max 27
_diffrn_reflns_limit_l_min -27
_diffrn_reflns_number 12980
_diffrn_reflns_theta_full 25.99
_diffrn_reflns_theta_max 25.99
_diffrn_reflns_theta_min 1.84
_exptl_absorpt_coefficient_mu 0.119
_exptl_absorpt_correction_type none
_exptl_crystal_colour colourless
_exptl_crystal_density_diffrn 1.358
_exptl_crystal_density_method 'not measured'
_exptl_crystal_description needle
_exptl_crystal_F_000 808
_exptl_crystal_size_max 0.53
_exptl_crystal_size_mid 0.33
_exptl_crystal_size_min 0.32
_refine_diff_density_max 0.172
_refine_diff_density_min -0.140
_refine_diff_density_rms 0.044
_refine_ls_extinction_method none
_refine_ls_goodness_of_fit_ref 0.803
_refine_ls_hydrogen_treatment constr
_refine_ls_matrix_type full
_refine_ls_number_parameters 253
_refine_ls_number_reflns 3511
_refine_ls_number_restraints 0
_refine_ls_restrained_S_all 0.803
_refine_ls_R_factor_all 0.0791
_refine_ls_R_factor_gt 0.0374
_refine_ls_shift/su_max 0.000
_refine_ls_shift/su_mean 0.000
_refine_ls_structure_factor_coef Fsqd
_refine_ls_weighting_details 'calc w=1/[\s^2^(Fo^2^)+(0.0508P)^2^+0.0000P] where P=(Fo^2^+2Fc^2^)/3'
_refine_ls_weighting_scheme calc
_refine_ls_wR_factor_gt 0.0840
_refine_ls_wR_factor_ref 0.0947
_reflns_number_gt 1867
_reflns_number_total 3511
_reflns_threshold_expression >2sigma(I)
_cod_data_source_file c2ce25185j.txt
_cod_data_source_block cb1
_cod_depositor_comments
;
The following automatic conversions were performed:

'_symmetry_cell_setting' value 'Monoclinic' changed to 'monoclinic'
according to /home/saulius/struct/CIF-dictionaries/cif_core.dic
dictionary named 'cif_core.dic' version 2.4.1 from 2010-06-29.

Automatic conversion script
Id: cif_fix_values 1715 2011-07-08 13:25:40Z adriana 
;
_cod_original_sg_symbol_H-M P2(1)/c
_cod_database_code 7208001

loop_
_symmetry_equiv_pos_as_xyz
'x, y, z'
'-x, y+1/2, -z+1/2'
'-x, -y, -z'
'x, -y-1/2, z-1/2'

loop_
_atom_site_label
_atom_site_type_symbol
_atom_site_fract_x
_atom_site_fract_y
_atom_site_fract_z
_atom_site_U_iso_or_equiv
_atom_site_adp_type
_atom_site_occupancy
_atom_site_symmetry_multiplicity
_atom_site_calc_flag
_atom_site_refinement_flags
Na1 Na 0.40621(14) 0.61478(5) 0.48724(3) 0.0565(2) Uani 1 1 d .
O1 O 0.1409(3) 0.69643(10) 0.41852(6) 0.0584(4) Uani 1 1 d .
O2 O -0.2097(2) 0.65908(10) 0.43679(6) 0.0619(4) Uani 1 1 d .
H2 H -0.1402 0.6431 0.4693 0.093 Uiso 1 1 calc R
O3 O 0.2916(2) 0.46721(9) 0.45348(6) 0.0512(4) Uani 1 1 d .
O4 O -0.0151(2) 0.38038(9) 0.45927(6) 0.0537(4) Uani 1 1 d .
O5 O 0.4843(3) 0.74654(10) 0.54715(7) 0.0679(4) Uani 1 1 d .
O6 O 0.1627(3) 0.78425(11) 0.58331(8) 0.0780(5) Uani 1 1 d .
H6A H 0.1205 0.7343 0.5691 0.117 Uiso 1 1 calc R
C1 C -0.0633(4) 0.68961(13) 0.40144(8) 0.0460(5) Uani 1 1 d .
C2 C -0.1648(3) 0.71381(12) 0.33871(8) 0.0435(5) Uani 1 1 d .
C3 C -0.3900(4) 0.69474(14) 0.31655(9) 0.0540(5) Uani 1 1 d .
H3 H -0.4874 0.6694 0.3418 0.065 Uiso 1 1 calc R
C4 C -0.4695(4) 0.71348(16) 0.25683(10) 0.0632(6) Uani 1 1 d .
H4 H -0.6206 0.7003 0.2419 0.076 Uiso 1 1 calc R
C5 C -0.3278(4) 0.75130(15) 0.21934(10) 0.0640(6) Uani 1 1 d .
H5 H -0.3826 0.7630 0.1791 0.077 Uiso 1 1 calc R
C6 C -0.1053(4) 0.77187(15) 0.24101(10) 0.0633(6) Uani 1 1 d .
H6 H -0.0093 0.7980 0.2157 0.076 Uiso 1 1 calc R
C7 C -0.0252(4) 0.75341(14) 0.30068(9) 0.0555(5) Uani 1 1 d .
H7 H 0.1252 0.7679 0.3155 0.067 Uiso 1 1 calc R
C8 C 0.1041(3) 0.43484(12) 0.43070(8) 0.0422(5) Uani 1 1 d .
C9 C 0.0120(3) 0.45852(12) 0.36672(8) 0.0415(4) Uani 1 1 d .
C10 C -0.2114(3) 0.43824(13) 0.34264(9) 0.0502(5) Uani 1 1 d .
H10 H -0.3094 0.4107 0.3668 0.060 Uiso 1 1 calc R
C11 C -0.2893(4) 0.45869(15) 0.28292(9) 0.0578(6) Uani 1 1 d .
H11 H -0.4390 0.4448 0.2672 0.069 Uiso 1 1 calc R
C12 C -0.1451(4) 0.49969(15) 0.24671(9) 0.0616(6) Uani 1 1 d .
H12 H -0.1975 0.5133 0.2066 0.074 Uiso 1 1 calc R
C13 C 0.0753(4) 0.52031(15) 0.27008(9) 0.0602(6) Uani 1 1 d .
H13 H 0.1726 0.5478 0.2457 0.072 Uiso 1 1 calc R
C14 C 0.1539(4) 0.50050(13) 0.32968(9) 0.0510(5) Uani 1 1 d .
H14 H 0.3033 0.5154 0.3452 0.061 Uiso 1 1 calc R
C15 C 0.3687(4) 0.80322(15) 0.56888(9) 0.0534(5) Uani 1 1 d .
C16 C 0.4408(4) 0.89977(13) 0.58155(9) 0.0513(5) Uani 1 1 d .
C21 C 0.6427(4) 0.93092(15) 0.56293(10) 0.0629(6) Uani 1 1 d .
H21 H 0.7370 0.8903 0.5455 0.075 Uiso 1 1 calc R
C20 C 0.7045(5) 1.02231(17) 0.57017(11) 0.0733(7) Uani 1 1 d .
H20 H 0.8399 1.0429 0.5574 0.088 Uiso 1 1 calc R
C19 C 0.5663(6) 1.08288(17) 0.59615(12) 0.0815(8) Uani 1 1 d .
H19 H 0.6062 1.1446 0.6000 0.098 Uiso 1 1 calc R
C18 C 0.3696(6) 1.05179(16) 0.61626(13) 0.0835(8) Uani 1 1 d .
H18 H 0.2791 1.0924 0.6350 0.100 Uiso 1 1 calc R
C17 C 0.3041(4) 0.96058(15) 0.60898(10) 0.0669(6) Uani 1 1 d .
H17 H 0.1697 0.9402 0.6224 0.080 Uiso 1 1 calc R

loop_
_atom_site_aniso_label
_atom_site_aniso_U_11
_atom_site_aniso_U_22
_atom_site_aniso_U_33
_atom_site_aniso_U_23
_atom_site_aniso_U_13
_atom_site_aniso_U_12
Na1 0.0560(5) 0.0468(4) 0.0616(5) -0.0059(4) -0.0127(4) 0.0034(4)
O1 0.0440(10) 0.0699(10) 0.0587(9) 0.0103(7) -0.0037(7) -0.0024(7)
O2 0.0488(10) 0.0900(11) 0.0458(8) 0.0123(7) 0.0022(7) -0.0035(8)
O3 0.0469(9) 0.0472(7) 0.0555(8) -0.0021(6) -0.0092(6) -0.0049(6)
O4 0.0549(10) 0.0580(8) 0.0464(8) 0.0052(7) 0.0000(6) -0.0115(7)
O5 0.0633(11) 0.0561(9) 0.0836(11) -0.0223(8) 0.0066(8) 0.0014(8)
O6 0.0719(13) 0.0592(10) 0.1068(13) -0.0190(9) 0.0263(10) -0.0118(8)
C1 0.0461(15) 0.0434(11) 0.0484(12) 0.0001(9) 0.0056(10) 0.0011(9)
C2 0.0448(13) 0.0384(10) 0.0463(11) 0.0006(8) 0.0023(9) 0.0020(8)
C3 0.0461(14) 0.0620(13) 0.0532(13) 0.0054(10) 0.0036(10) -0.0048(10)
C4 0.0495(15) 0.0761(15) 0.0603(14) 0.0027(12) -0.0079(11) -0.0062(11)
C5 0.0717(18) 0.0678(15) 0.0492(13) 0.0114(11) -0.0060(12) 0.0030(12)
C6 0.0626(18) 0.0700(14) 0.0569(14) 0.0170(11) 0.0055(11) -0.0067(11)
C7 0.0488(15) 0.0577(13) 0.0586(14) 0.0085(10) 0.0016(10) -0.0051(9)
C8 0.0435(14) 0.0379(10) 0.0442(11) -0.0055(8) 0.0020(9) 0.0011(9)
C9 0.0435(13) 0.0385(10) 0.0421(10) -0.0038(8) 0.0040(8) -0.0007(8)
C10 0.0442(14) 0.0568(12) 0.0490(12) -0.0020(9) 0.0037(9) -0.0013(9)
C11 0.0480(15) 0.0710(14) 0.0514(13) -0.0038(11) -0.0055(10) 0.0050(10)
C12 0.0756(19) 0.0662(14) 0.0411(12) 0.0028(10) -0.0002(11) 0.0073(12)
C13 0.0703(18) 0.0609(13) 0.0508(13) 0.0040(10) 0.0130(11) -0.0065(11)
C14 0.0481(14) 0.0520(12) 0.0529(13) -0.0045(9) 0.0067(10) -0.0053(9)
C15 0.0536(16) 0.0533(13) 0.0516(12) -0.0040(10) 0.0000(10) 0.0005(11)
C16 0.0529(15) 0.0473(11) 0.0510(11) -0.0035(9) -0.0038(9) -0.0012(10)
C21 0.0597(17) 0.0628(14) 0.0633(14) -0.0026(11) -0.0037(11) 0.0006(11)
C20 0.0686(19) 0.0719(17) 0.0739(16) 0.0094(13) -0.0125(13) -0.0186(14)
C19 0.096(2) 0.0505(14) 0.0889(18) -0.0007(13) -0.0236(16) -0.0098(15)
C18 0.100(2) 0.0531(15) 0.0934(19) -0.0183(13) -0.0046(16) 0.0085(14)
C17 0.0697(18) 0.0569(14) 0.0730(15) -0.0112(12) 0.0051(12) 0.0027(11)

loop_
_atom_type_symbol
_atom_type_description
_atom_type_scat_dispersion_real
_atom_type_scat_dispersion_imag
_atom_type_scat_source
C C 0.0033 0.0016 'International Tables Vol C Tables 4.2.6.8 and 6.1.1.4'
H H 0.0000 0.0000 'International Tables Vol C Tables 4.2.6.8 and 6.1.1.4'
O O 0.0106 0.0060 'International Tables Vol C Tables 4.2.6.8 and 6.1.1.4'
Na Na 0.0362 0.0249 'International Tables Vol C Tables 4.2.6.8 and 6.1.1.4'

loop_
_geom_angle_atom_site_label_1
_geom_angle_atom_site_label_2
_geom_angle_atom_site_label_3
_geom_angle
_geom_angle_site_symmetry_1
_geom_angle_site_symmetry_3
O3 Na1 O5 163.19(7) . .
O3 Na1 O1 96.48(6) . .
O5 Na1 O1 91.34(6) . .
O3 Na1 O3 83.35(5) . 3_666
O5 Na1 O3 90.86(6) . 3_666
O1 Na1 O3 172.30(6) . 3_666
O3 Na1 O4 86.51(5) . 3_566
O5 Na1 O4 81.12(6) . 3_566
O1 Na1 O4 75.20(5) . 3_566
O3 Na1 O4 112.44(5) 3_666 3_566
O3 Na1 O2 107.70(6) . 1_655
O5 Na1 O2 85.90(6) . 1_655
O1 Na1 O2 97.39(6) . 1_655
O3 Na1 O2 75.41(5) 3_666 1_655
O4 Na1 O2 164.83(5) 3_566 1_655
O3 Na1 Na1 42.21(4) . 3_666
O5 Na1 Na1 130.11(6) . 3_666
O1 Na1 Na1 138.16(5) . 3_666
O3 Na1 Na1 41.14(3) 3_666 3_666
O4 Na1 Na1 102.58(5) 3_566 3_666
O2 Na1 Na1 91.78(5) 1_655 3_666
C1 O1 Na1 134.92(13) . .
C1 O2 Na1 165.12(13) . 1_455
C8 O3 Na1 132.84(12) . .
C8 O3 Na1 126.39(12) . 3_666
Na1 O3 Na1 96.65(5) . 3_666
C8 O4 Na1 138.47(12) . 3_566
C15 O5 Na1 134.82(16) . .
O1 C1 O2 122.41(18) . .
O1 C1 C2 122.41(18) . .
O2 C1 C2 115.17(18) . .
C7 C2 C3 118.93(18) . .
C7 C2 C1 118.36(19) . .
C3 C2 C1 122.65(18) . .
C4 C3 C2 119.8(2) . .
C5 C4 C3 120.6(2) . .
C4 C5 C6 120.2(2) . .
C5 C6 C7 119.4(2) . .
C6 C7 C2 121.0(2) . .
O3 C8 O4 122.98(17) . .
O3 C8 C9 119.63(17) . .
O4 C8 C9 117.38(17) . .
C10 C9 C14 118.44(18) . .
C10 C9 C8 121.95(18) . .
C14 C9 C8 119.60(18) . .
C11 C10 C9 120.5(2) . .
C12 C11 C10 120.2(2) . .
C13 C12 C11 119.8(2) . .
C12 C13 C14 120.4(2) . .
C13 C14 C9 120.7(2) . .
O5 C15 O6 122.4(2) . .
O5 C15 C16 124.1(2) . .
O6 C15 C16 113.58(19) . .
C21 C16 C17 119.4(2) . .
C21 C16 C15 119.24(19) . .
C17 C16 C15 121.3(2) . .
C20 C21 C16 120.2(2) . .
C19 C20 C21 120.3(3) . .
C18 C19 C20 119.7(2) . .
C19 C18 C17 120.8(3) . .
C18 C17 C16 119.6(3) . .

loop_
_geom_bond_atom_site_label_1
_geom_bond_atom_site_label_2
_geom_bond_distance
_geom_bond_site_symmetry_2
Na1 O3 2.3480(15) .
Na1 O5 2.3502(16) .
Na1 O1 2.3659(17) .
Na1 O3 2.3976(16) 3_666
Na1 O4 2.7277(18) 3_566
Na1 O2 2.7304(18) 1_655
Na1 Na1 3.5447(16) 3_666
O1 C1 1.220(2) .
O2 C1 1.318(2) .
O2 Na1 2.7304(18) 1_455
O3 C8 1.248(2) .
O3 Na1 2.3976(16) 3_666
O4 C8 1.282(2) .
O4 Na1 2.7277(17) 3_566
O5 C15 1.210(2) .
O6 C15 1.325(3) .
C1 C2 1.492(3) .
C2 C7 1.381(3) .
C2 C3 1.384(3) .
C3 C4 1.382(3) .
C4 C5 1.370(3) .
C5 C6 1.372(3) .
C6 C7 1.381(3) .
C8 C9 1.501(3) .
C9 C10 1.389(3) .
C9 C14 1.390(3) .
C10 C11 1.385(3) .
C11 C12 1.380(3) .
C12 C13 1.370(3) .
C13 C14 1.381(3) .
C15 C16 1.486(3) .
C16 C21 1.386(3) .
C16 C17 1.390(3) .
C21 C20 1.384(3) .
C20 C19 1.377(4) .
C19 C18 1.372(4) .
C18 C17 1.387(3) .

loop_
_geom_hbond_atom_site_label_D
_geom_hbond_atom_site_label_H
_geom_hbond_atom_site_label_A
_geom_hbond_distance_DH
_geom_hbond_distance_HA
_geom_hbond_distance_DA
_geom_hbond_angle_DHA
_geom_hbond_site_symmetry_A
O2 H2 O4 0.82 1.77 2.5840(19) 174.7 3_566
O2 H2 O3 0.82 2.59 3.147(2) 126.0 3_566
O6 H6A O4 0.82 1.86 2.683(2) 176.6 3_566

loop_
_geom_torsion_atom_site_label_1
_geom_torsion_atom_site_label_2
_geom_torsion_atom_site_label_3
_geom_torsion_atom_site_label_4
_geom_torsion
_geom_torsion_site_symmetry_1
_geom_torsion_site_symmetry_4
O3 Na1 O1 C1 46.22(19) . .
O5 Na1 O1 C1 -118.88(19) . .
O3 Na1 O1 C1 134.5(4) 3_666 .
O4 Na1 O1 C1 -38.42(18) 3_566 .
O2 Na1 O1 C1 155.09(18) 1_655 .
Na1 Na1 O1 C1 54.0(2) 3_666 .
O5 Na1 O3 C8 86.8(3) . .
O1 Na1 O3 C8 -30.43(18) . .
O3 Na1 O3 C8 157.32(19) 3_666 .
O4 Na1 O3 C8 44.24(17) 3_566 .
O2 Na1 O3 C8 -130.35(17) 1_655 .
Na1 Na1 O3 C8 157.32(19) 3_666 .
O5 Na1 O3 Na1 -70.5(2) . 3_666
O1 Na1 O3 Na1 172.25(7) . 3_666
O3 Na1 O3 Na1 0.0 3_666 3_666
O4 Na1 O3 Na1 -113.08(6) 3_566 3_666
O2 Na1 O3 Na1 72.33(6) 1_655 3_666
O3 Na1 O5 C15 -68.3(3) . .
O1 Na1 O5 C15 49.6(2) . .
O3 Na1 O5 C15 -137.8(2) 3_666 .
O4 Na1 O5 C15 -25.2(2) 3_566 .
O2 Na1 O5 C15 146.9(2) 1_655 .
Na1 Na1 O5 C15 -124.2(2) 3_666 .
Na1 O1 C1 O2 32.1(3) . .
Na1 O1 C1 C2 -146.90(14) . .
Na1 O2 C1 O1 165.4(4) 1_455 .
Na1 O2 C1 C2 -15.6(6) 1_455 .
O1 C1 C2 C7 -6.2(3) . .
O2 C1 C2 C7 174.70(17) . .
O1 C1 C2 C3 171.05(19) . .
O2 C1 C2 C3 -8.0(3) . .
C7 C2 C3 C4 1.5(3) . .
C1 C2 C3 C4 -175.78(19) . .
C2 C3 C4 C5 -0.4(3) . .
C3 C4 C5 C6 -0.7(4) . .
C4 C5 C6 C7 0.6(4) . .
C5 C6 C7 C2 0.6(3) . .
C3 C2 C7 C6 -1.6(3) . .
C1 C2 C7 C6 175.76(19) . .
Na1 O3 C8 O4 -108.05(19) . .
Na1 O3 C8 O4 43.5(2) 3_666 .
Na1 O3 C8 C9 72.9(2) . .
Na1 O3 C8 C9 -135.49(14) 3_666 .
Na1 O4 C8 O3 106.5(2) 3_566 .
Na1 O4 C8 C9 -74.4(2) 3_566 .
O3 C8 C9 C10 -168.37(18) . .
O4 C8 C9 C10 12.5(3) . .
O3 C8 C9 C14 12.8(3) . .
O4 C8 C9 C14 -166.26(17) . .
C14 C9 C10 C11 0.6(3) . .
C8 C9 C10 C11 -178.19(18) . .
C9 C10 C11 C12 -0.1(3) . .
C10 C11 C12 C13 -0.1(3) . .
C11 C12 C13 C14 -0.1(3) . .
C12 C13 C14 C9 0.7(3) . .
C10 C9 C14 C13 -0.9(3) . .
C8 C9 C14 C13 177.92(18) . .
Na1 O5 C15 O6 28.0(3) . .
Na1 O5 C15 C16 -151.60(16) . .
O5 C15 C16 C21 6.0(3) . .
O6 C15 C16 C21 -173.56(18) . .
O5 C15 C16 C17 -177.2(2) . .
O6 C15 C16 C17 3.2(3) . .
C17 C16 C21 C20 -1.7(3) . .
C15 C16 C21 C20 175.12(19) . .
C16 C21 C20 C19 0.3(3) . .
C21 C20 C19 C18 1.6(4) . .
C20 C19 C18 C17 -2.1(4) . .
C19 C18 C17 C16 0.7(4) . .
C21 C16 C17 C18 1.2(3) . .
C15 C16 C17 C18 -175.5(2) . .
